data_7121082
loop_
_publ_author_name
'Han, Bin'
'Zhu, Linpeng'
'Wang, Xi'
'Bai, Ming'
'Jiang, Jianzhuang'

_publ_section_title
;
 Conformation-controlled emission of AIE luminogen: a tetraphenylethene
 embedded pillar[5]arene skeleton.
;
_journal_issue 7
_journal_name_full 'Chemical communications (Cambridge, England)'
_journal_page_first 837
_journal_page_last 840
_journal_paper_doi 10.1039/c7cc08561c
_journal_volume 54
_journal_year 2018
_chemical_formula_sum 'C154 H179 N6 O20'
_chemical_formula_weight 2434.02
_space_group_crystal_system triclinic
_space_group_IT_number 2
_space_group_name_Hall '-P 1'
_space_group_name_H-M_alt 'P -1'
_symmetry_space_group_name_Hall '-P 1'
_symmetry_space_group_name_H-M 'P -1'
_atom_sites_solution_hydrogens geom
_audit_creation_method SHELXL-2014/7
_audit_update_record
;
2017-09-04 deposited with the CCDC.
2018-01-02 downloaded from the CCDC.
;
_cell_angle_alpha 66.5281(19)
_cell_angle_beta 81.376(2)
_cell_angle_gamma 83.4678(18)
_cell_formula_units_Z 2
_cell_length_a 12.1005(3)
_cell_length_b 23.9666(4)
_cell_length_c 26.7943(6)
_cell_measurement_reflns_used 21194
_cell_measurement_temperature 293(2)
_cell_measurement_theta_max 67.7280
_cell_measurement_theta_min 3.7140
_cell_volume 7034.5(3)
_computing_structure_refinement 'SHELXL-2014/7 (Sheldrick, 2014)'
_diffrn_ambient_temperature 293(2)
_diffrn_measured_fraction_theta_full 0.999
_diffrn_measured_fraction_theta_max 0.999
_diffrn_measurement_device_type 'SuperNova, Dual, Cu at home/near, Eos'
_diffrn_radiation_type CuK\a
_diffrn_radiation_wavelength 1.54184
_diffrn_reflns_av_R_equivalents 0.0318
_diffrn_reflns_av_unetI/netI 0.0292
_diffrn_reflns_Laue_measured_fraction_full 0.999
_diffrn_reflns_Laue_measured_fraction_max 0.999
_diffrn_reflns_limit_h_max 13
_diffrn_reflns_limit_h_min -13
_diffrn_reflns_limit_k_max 26
_diffrn_reflns_limit_k_min -22
_diffrn_reflns_limit_l_max 30
_diffrn_reflns_limit_l_min -29
_diffrn_reflns_number 71002
_diffrn_reflns_point_group_measured_fraction_full 0.999
_diffrn_reflns_point_group_measured_fraction_max 0.999
_diffrn_reflns_theta_full 59.997
_diffrn_reflns_theta_max 59.997
_diffrn_reflns_theta_min 3.392
_exptl_absorpt_coefficient_mu 0.599
_exptl_crystal_density_diffrn 1.149
_exptl_crystal_description block
_exptl_crystal_F_000 2610
_refine_diff_density_max 0.672
_refine_diff_density_min -0.798
_refine_diff_density_rms 0.077
_refine_ls_extinction_method none
_refine_ls_goodness_of_fit_ref 1.048
_refine_ls_hydrogen_treatment constr
_refine_ls_matrix_type full
_refine_ls_number_parameters 1617
_refine_ls_number_reflns 20892
_refine_ls_number_restraints 31
_refine_ls_restrained_S_all 5.169
_refine_ls_R_factor_all 0.1154
_refine_ls_R_factor_gt 0.0941
_refine_ls_shift/su_max 0.001
_refine_ls_shift/su_mean 0.000
_refine_ls_structure_factor_coef Fsqd
_refine_ls_weighting_details 'w=1/[\s^2^(Fo^2^)+(0.1542P)^2^+10.6613P] where P=(Fo^2^+2Fc^2^)/3'
_refine_ls_weighting_scheme calc
_refine_ls_wR_factor_gt 0.2880
_refine_ls_wR_factor_ref 0.3012
_reflns_Friedel_coverage 0.000
_reflns_number_gt 15517
_reflns_number_total 20892
_reflns_threshold_expression 'I > 2\s(I)'
_cod_data_source_file c7cc08561c2.cif
_cod_data_source_block BM-PT
_cod_depositor_comments 'Adding full bibliography for 7121081--7121082.cif.'
_cod_database_code 7121082
_shelx_shelxl_version_number 2014/7
_shelx_space_group_comment
;
The symmetry employed for this shelxl refinement is uniquely defined
by the following loop, which should always be used as a source of
symmetry information in preference to the above space-group names.
They are only intended as comments.
;

loop_
_space_group_symop_operation_xyz
'x, y, z'
'-x, -y, -z'

loop_
_atom_site_label
_atom_site_type_symbol
_atom_site_fract_x
_atom_site_fract_y
_atom_site_fract_z
_atom_site_U_iso_or_equiv
_atom_site_adp_type
_atom_site_occupancy
_atom_site_site_symmetry_order
_atom_site_calc_flag
_atom_site_refinement_flags_posn
_atom_site_refinement_flags_adp
O1 O 0.3823(2) 0.70115(11) -0.07928(10) 0.0425(6) Uani 1 1 d . .
O2 O 0.6688(2) 0.29793(11) 0.34016(11) 0.0447(6) Uani 1 1 d . .
O3 O 1.0568(2) 0.18131(12) 0.38283(11) 0.0462(6) Uani 1 1 d . .
O4 O 0.7429(2) 0.81844(12) -0.11334(12) 0.0488(7) Uani 1 1 d . .
O5 O 0.6317(2) 0.45986(13) 0.41545(11) 0.0497(7) Uani 1 1 d . .
O6 O 0.3901(2) 0.52481(13) 0.09594(11) 0.0528(7) Uani 1 1 d . .
O7 O 0.7950(2) 0.59140(12) -0.01441(13) 0.0554(7) Uani 1 1 d . .
O8 O 1.0497(2) 0.40738(14) 0.33806(13) 0.0601(8) Uani 1 1 d . .
O9 O 0.7472(3) 0.53679(15) 0.19840(12) 0.0621(8) Uani 1 1 d . .
O10 O 0.6455(3) 0.08436(14) 0.47573(15) 0.0751(10) Uani 1 1 d . .
O11 O 1.0003(3) 0.41869(16) 0.52802(13) 0.0669(9) Uani 1 1 d . .
O12 O 0.5873(3) 0.35600(14) 0.61846(13) 0.0699(9) Uani 1 1 d . .
O13 O 1.0019(3) 0.04191(16) 0.58957(14) 0.0746(10) Uani 1 1 d . .
O14 O 0.3118(3) 0.90150(16) -0.06440(16) 0.0728(10) Uani 1 1 d . .
O15 O 0.6740(3) 0.92502(15) 0.01937(14) 0.0678(9) Uani 1 1 d . .
C1A C 0.4835(3) 0.67196(16) -0.06229(14) 0.0379(8) Uani 1 1 d . .
C1B C 0.9567(3) 0.15539(16) 0.40688(15) 0.0397(8) Uani 1 1 d . .
O18 O 0.3210(3) 0.60437(17) 0.25663(15) 0.0761(10) Uani 1 1 d . .
O19 O 0.5795(5) 0.13304(19) 0.6445(2) 0.1093(16) Uani 1 1 d . .
C1 C 0.5784(3) 0.70395(15) -0.08817(14) 0.0363(8) Uani 1 1 d . .
C2 C 0.8632(3) 0.18223(16) 0.37905(15) 0.0391(8) Uani 1 1 d . .
C3 C 0.7610(3) 0.32723(16) 0.33929(15) 0.0384(8) Uani 1 1 d . .
C4 C 0.8651(3) 0.29751(16) 0.33303(14) 0.0377(8) Uani 1 1 d . .
C5 C 0.5495(3) 0.81732(16) -0.11341(15) 0.0393(8) Uani 1 1 d . .
C6 C 0.6911(3) 0.61907(16) -0.03045(15) 0.0413(9) Uani 1 1 d . .
C7 C 0.4925(3) 0.61331(16) -0.02243(14) 0.0389(8) Uani 1 1 d . .
H7 H 0.4286 0.5916 -0.0066 0.047 Uiso 1 1 calc R U
O20 O 0.2868(4) 0.8306(2) 0.14970(16) 0.0937(12) Uani 1 1 d . .
C9 C 0.8513(3) 0.40961(16) 0.34460(14) 0.0383(8) Uani 1 1 d . .
C10 C 0.5973(3) 0.58642(16) -0.00576(14) 0.0386(8) Uani 1 1 d . .
C11 C 0.6374(3) 0.84035(16) -0.10079(15) 0.0410(9) Uani 1 1 d . .
C12 C 0.6821(3) 0.67695(16) -0.07164(15) 0.0412(9) Uani 1 1 d . .
H12 H 0.7464 0.6980 -0.0884 0.049 Uiso 1 1 calc R U
C13 C 0.4766(3) 0.52881(16) 0.12236(16) 0.0445(9) Uani 1 1 d . .
C14 C 0.7553(3) 0.38302(17) 0.34420(14) 0.0405(8) Uani 1 1 d . .
H14 H 0.6857 0.4031 0.3473 0.049 Uiso 1 1 calc R U
C15 C 0.5102(4) 0.68050(18) -0.19121(16) 0.0488(10) Uani 1 1 d . .
H15 H 0.4398 0.6891 -0.1756 0.059 Uiso 1 1 calc R U
C16 C 0.5967(3) 0.71804(17) -0.20022(15) 0.0432(9) Uani 1 1 d . .
C17 C 0.5835(3) 0.52749(15) 0.09552(15) 0.0408(9) Uani 1 1 d . .
C18 C 0.7215(3) 0.45111(18) 0.44430(16) 0.0452(9) Uani 1 1 d . .
C19 C 0.8743(3) 0.23789(17) 0.32616(15) 0.0401(8) Uani 1 1 d . .
C20 C 0.5793(3) 0.77253(16) -0.18538(15) 0.0405(8) Uani 1 1 d . .
C21 C 0.9059(3) 0.17707(17) 0.26790(15) 0.0447(9) Uani 1 1 d . .
C22 C 0.8908(3) 0.23542(17) 0.27675(15) 0.0408(9) Uani 1 1 d . .
C23 C 0.8941(3) 0.29203(17) 0.22556(16) 0.0437(9) Uani 1 1 d . .
C24 C 0.9606(3) 0.32446(18) 0.33269(15) 0.0433(9) Uani 1 1 d . .
H24 H 1.0303 0.3053 0.3280 0.052 Uiso 1 1 calc R U
C25 C 0.9548(3) 0.37936(17) 0.33912(16) 0.0425(9) Uani 1 1 d . .
C26 C 0.5702(3) 0.76613(16) -0.13332(15) 0.0393(8) Uani 1 1 d . .
C27 C 0.8269(3) 0.45609(17) 0.41479(16) 0.0436(9) Uani 1 1 d . .
C28 C 0.6740(4) 0.53057(16) 0.12078(15) 0.0451(9) Uani 1 1 d . .
H28 H 0.7461 0.5298 0.1031 0.054 Uiso 1 1 calc R U
C29 C 0.7598(3) 0.15859(17) 0.40160(17) 0.0467(9) Uani 1 1 d . .
H29 H 0.6976 0.1758 0.3828 0.056 Uiso 1 1 calc R U
C30 C 0.8414(3) 0.46871(17) 0.35381(15) 0.0453(9) Uani 1 1 d . .
H30A H 0.7776 0.4939 0.3372 0.054 Uiso 1 1 calc R U
H30B H 0.9081 0.4909 0.3363 0.054 Uiso 1 1 calc R U
C31 C 0.9438(3) 0.10629(17) 0.45669(16) 0.0461(9) Uani 1 1 d . .
H31 H 1.0063 0.0883 0.4749 0.055 Uiso 1 1 calc R U
C32 C 0.5606(3) 0.32704(18) 0.34565(18) 0.0477(9) Uani 1 1 d . .
H32A H 0.5519 0.3647 0.3140 0.057 Uiso 1 1 calc R U
H32B H 0.5506 0.3365 0.3781 0.057 Uiso 1 1 calc R U
C33 C 0.7988(4) 0.33015(18) 0.21119(17) 0.0522(10) Uani 1 1 d . .
H33 H 0.7314 0.3203 0.2336 0.063 Uiso 1 1 calc R U
O24 O 0.9559(5) 0.1968(2) 0.67404(18) 0.1159(17) Uani 1 1 d . .
C35 C 0.8398(4) 0.08328(17) 0.47998(17) 0.0502(10) Uani 1 1 d . .
C36 C 0.4405(3) 0.83792(17) -0.10203(16) 0.0462(9) Uani 1 1 d . .
H36 H 0.3813 0.8233 -0.1108 0.055 Uiso 1 1 calc R U
C37 C 0.5758(3) 0.83242(17) -0.23296(16) 0.0448(9) Uani 1 1 d . .
C38 C 0.6148(4) 0.88234(17) -0.07608(16) 0.0465(9) Uani 1 1 d . .
H38 H 0.6739 0.8972 -0.0674 0.056 Uiso 1 1 calc R U
C39 C 0.9210(4) 0.44604(18) 0.44206(17) 0.0495(10) Uani 1 1 d . .
H39 H 0.9919 0.4493 0.4225 0.059 Uiso 1 1 calc R U
C40 C 0.6031(4) 0.52372(16) 0.03998(15) 0.0448(9) Uani 1 1 d . .
H40A H 0.5472 0.4993 0.0374 0.054 Uiso 1 1 calc R U
H40B H 0.6762 0.5037 0.0359 0.054 Uiso 1 1 calc R U
C41 C 0.9103(4) 0.4311(2) 0.49827(18) 0.0526(10) Uani 1 1 d . .
O21 O 0.6892(4) 0.74367(18) 0.20085(18) 0.0967(13) Uani 1 1 d . .
C43 C 0.4186(4) 0.88039(18) -0.07752(18) 0.0512(10) Uani 1 1 d . .
C44 C 0.5057(3) 0.90250(17) -0.06407(16) 0.0461(9) Uani 1 1 d . .
C45 C 0.4614(4) 0.53415(17) 0.17314(16) 0.0510(10) Uani 1 1 d . .
H45 H 0.3892 0.5365 0.1902 0.061 Uiso 1 1 calc R U
C46 C 0.7112(4) 0.43780(18) 0.50053(16) 0.0503(10) Uani 1 1 d . .
H46 H 0.6403 0.4359 0.5199 0.060 Uiso 1 1 calc R U
C47 C 0.7472(3) 0.10982(18) 0.45161(18) 0.0518(10) Uani 1 1 d . .
C48 C 0.5523(4) 0.53599(18) 0.19861(16) 0.0501(10) Uani 1 1 d . .
C49 C 0.2835(3) 0.66843(18) -0.05695(18) 0.0523(10) Uani 1 1 d . .
H49A H 0.2731 0.6554 -0.0174 0.063 Uiso 1 1 calc R U
H49B H 0.2893 0.6326 -0.0658 0.063 Uiso 1 1 calc R U
C50 C 0.6593(4) 0.53476(18) 0.17179(17) 0.0505(10) Uani 1 1 d . .
C51 C 0.8048(4) 0.42736(19) 0.52805(17) 0.0527(10) Uani 1 1 d . .
C52 C 0.6995(4) 0.70430(19) -0.22326(18) 0.0548(11) Uani 1 1 d . .
H52 H 0.7577 0.7296 -0.2301 0.066 Uiso 1 1 calc R U
C53 C 0.4823(4) 0.91121(19) 0.02723(19) 0.0564(11) Uani 1 1 d . .
C54 C 0.8091(5) 0.05898(19) 0.57960(19) 0.0652(14) Uani 1 1 d . .
C55 C 0.6315(4) 0.61686(19) -0.22793(18) 0.0601(12) Uani 1 1 d . .
H55 H 0.6434 0.5832 -0.2375 0.072 Uiso 1 1 calc R U
C56 C 0.5224(3) 0.4547(2) 0.44479(18) 0.0546(11) Uani 1 1 d . .
H56A H 0.5081 0.4845 0.4614 0.066 Uiso 1 1 calc R U
H56B H 0.5156 0.4143 0.4736 0.066 Uiso 1 1 calc R U
C57 C 1.1567(3) 0.1496(2) 0.40511(18) 0.0559(11) Uani 1 1 d . .
H57A H 1.1637 0.1089 0.4051 0.067 Uiso 1 1 calc R U
H57B H 1.1546 0.1462 0.4425 0.067 Uiso 1 1 calc R U
C58 C 0.5283(4) 0.63005(19) -0.20544(17) 0.0559(11) Uani 1 1 d . .
H58 H 0.4699 0.6053 -0.1996 0.067 Uiso 1 1 calc R U
C59 C 0.5791(4) 0.9003(2) 0.0528(2) 0.0603(12) Uani 1 1 d . .
C60 C 0.9962(4) 0.1356(2) 0.28478(19) 0.0581(11) Uani 1 1 d . .
H60 H 1.0484 0.1436 0.3029 0.070 Uiso 1 1 calc R U
C61 C 0.9934(4) 0.3073(2) 0.19121(18) 0.0557(11) Uani 1 1 d . .
H61 H 1.0575 0.2816 0.1995 0.067 Uiso 1 1 calc R U
C62 C 0.4759(3) 0.28332(19) 0.3502(2) 0.0561(11) Uani 1 1 d . .
H62A H 0.4889 0.2729 0.3187 0.084 Uiso 1 1 calc R U
H62B H 0.4019 0.3021 0.3523 0.084 Uiso 1 1 calc R U
H62C H 0.4831 0.2471 0.3827 0.084 Uiso 1 1 calc R U
C63 C 0.8292(4) 0.1636(2) 0.24176(19) 0.0582(11) Uani 1 1 d . .
H63 H 0.7685 0.1910 0.2301 0.070 Uiso 1 1 calc R U
C64 C 0.7818(5) 0.3410(2) 0.61919(18) 0.0687(14) Uani 1 1 d . .
C65 C 0.5772(5) 0.8660(2) 0.1088(2) 0.0655(13) Uani 1 1 d . .
H65 H 0.6430 0.8586 0.1250 0.079 Uiso 1 1 calc R U
C66 C 0.4909(4) 0.8467(2) -0.26615(19) 0.0592(11) Uani 1 1 d . .
H66 H 0.4346 0.8198 -0.2573 0.071 Uiso 1 1 calc R U
C67 C 0.8973(5) 0.0646(2) 0.60483(19) 0.0703(15) Uani 1 1 d . .
C68 C 0.8361(4) 0.8417(2) -0.1029(2) 0.0591(11) Uani 1 1 d . .
H68A H 0.8308 0.8344 -0.0644 0.071 Uiso 1 1 calc R U
H68B H 0.8374 0.8853 -0.1240 0.071 Uiso 1 1 calc R U
C69 C 0.4843(4) 0.94549(19) -0.03409(18) 0.0574(11) Uani 1 1 d . .
H69A H 0.5425 0.9743 -0.0471 0.069 Uiso 1 1 calc R U
H69B H 0.4132 0.9683 -0.0421 0.069 Uiso 1 1 calc R U
C70 C 0.8028(5) 0.3825(2) 0.16403(19) 0.0663(13) Uani 1 1 d . .
H70 H 0.7380 0.4071 0.1545 0.080 Uiso 1 1 calc R U
C71 C 0.2792(4) 0.5223(2) 0.12233(19) 0.0611(12) Uani 1 1 d . .
H71A H 0.2535 0.5615 0.1240 0.073 Uiso 1 1 calc R U
H71B H 0.2761 0.4917 0.1594 0.073 Uiso 1 1 calc R U
C72 C 0.8277(4) 0.03257(18) 0.53641(19) 0.0625(12) Uani 1 1 d . .
H72A H 0.7648 0.0090 0.5399 0.075 Uiso 1 1 calc R U
H72B H 0.8948 0.0056 0.5414 0.075 Uiso 1 1 calc R U
C73 C 0.4405(4) 0.4656(2) 0.4050(2) 0.0634(12) Uani 1 1 d . .
H73A H 0.4437 0.5067 0.3784 0.095 Uiso 1 1 calc R U
H73B H 0.3664 0.4593 0.4242 0.095 Uiso 1 1 calc R U
H73C H 0.4587 0.4378 0.3868 0.095 Uiso 1 1 calc R U
C74 C 1.2537(4) 0.1850(2) 0.3702(2) 0.0676(13) Uani 1 1 d . .
H74A H 1.2535 0.1893 0.3331 0.101 Uiso 1 1 calc R U
H74B H 1.3223 0.1638 0.3835 0.101 Uiso 1 1 calc R U
H74C H 1.2477 0.2246 0.3718 0.101 Uiso 1 1 calc R U
C75 C 0.7021(5) 0.0816(2) 0.5931(2) 0.0752(16) Uani 1 1 d . .
H75 H 0.6422 0.0779 0.5768 0.090 Uiso 1 1 calc R U
C76 C 0.6791(5) 0.3157(2) 0.63165(17) 0.0694(15) Uani 1 1 d . .
C77 C 0.6591(4) 0.8731(2) -0.24755(19) 0.0628(12) Uani 1 1 d . .
H77 H 0.7166 0.8649 -0.2257 0.075 Uiso 1 1 calc R U
C78 C 0.8790(6) 0.0912(2) 0.6430(2) 0.0832(18) Uani 1 1 d . .
H78 H 0.9383 0.0936 0.6603 0.100 Uiso 1 1 calc R U
C79 C 0.9026(5) 0.3984(2) 0.1308(2) 0.0695(14) Uani 1 1 d . .
H79 H 0.9056 0.4342 0.0995 0.083 Uiso 1 1 calc R U
C80 C 0.5160(4) 0.6110(2) 0.24267(18) 0.0615(12) Uani 1 1 d . .
C81A C 0.4795(5) 0.8428(2) 0.1407(2) 0.0692(14) Uani 1 1 d . .
C82A C 1.1386(4) 0.3699(3) 0.3646(3) 0.0739(15) Uani 1 1 d . .
H82A H 1.1675 0.3420 0.3470 0.089 Uiso 1 1 calc R U
H82B H 1.1127 0.3461 0.4025 0.089 Uiso 1 1 calc R U
C83A C 0.6694(6) 0.2521(2) 0.65624(18) 0.0823(17) Uani 1 1 d . .
H83A H 0.5993 0.2365 0.6632 0.099 Uiso 1 1 calc R U
C84A C 0.7716(6) 0.1146(2) 0.6559(2) 0.085(2) Uani 1 1 d . .
C85A C 0.4099(5) 0.6404(2) 0.24281(19) 0.0655(13) Uani 1 1 d . .
C86A C 0.9401(4) 0.8100(2) -0.1190(2) 0.0638(12) Uani 1 1 d . .
H86A H 0.9378 0.7669 -0.0981 0.096 Uiso 1 1 calc R U
H86B H 1.0042 0.8248 -0.1120 0.096 Uiso 1 1 calc R U
H86C H 0.9451 0.8179 -0.1573 0.096 Uiso 1 1 calc R U
C87A C 0.5315(5) 0.5437(2) 0.25277(18) 0.0640(12) Uani 1 1 d . .
H87A H 0.5944 0.5253 0.2736 0.077 Uiso 1 1 calc R U
H87B H 0.4650 0.5232 0.2740 0.077 Uiso 1 1 calc R U
C88A C 0.1870(4) 0.7102(2) -0.0814(2) 0.0620(12) Uani 1 1 d . .
H88A H 0.1802 0.7447 -0.0711 0.093 Uiso 1 1 calc R U
H88B H 0.1194 0.6888 -0.0681 0.093 Uiso 1 1 calc R U
H88C H 0.1995 0.7239 -0.1205 0.093 Uiso 1 1 calc R U
C89A C 0.8670(4) 0.6272(2) -0.0049(2) 0.0648(12) Uani 1 1 d . .
H89A H 0.8285 0.6443 0.0207 0.078 Uiso 1 1 calc R U
H89B H 0.8899 0.6606 -0.0390 0.078 Uiso 1 1 calc R U
C90 C 0.7185(4) 0.6537(2) -0.2365(2) 0.0646(12) Uani 1 1 d . .
H90 H 0.7894 0.6443 -0.2511 0.078 Uiso 1 1 calc R U
C91A C 0.3838(4) 0.8885(2) 0.0594(2) 0.0643(12) Uani 1 1 d . .
H91A H 0.3180 0.8958 0.0433 0.077 Uiso 1 1 calc R U
C92A C 0.5465(4) 0.1188(2) 0.4572(2) 0.0766(15) Uani 1 1 d . .
H92A H 0.5430 0.1245 0.4195 0.092 Uiso 1 1 calc R U
H92B H 0.5453 0.1585 0.4589 0.092 Uiso 1 1 calc R U
C93A C 0.8636(7) 0.2374(3) 0.6594(2) 0.092(2) Uani 1 1 d . .
C94A C 1.2289(4) 0.4093(3) 0.3616(3) 0.092(2) Uani 1 1 d . .
H94A H 1.2581 0.4304 0.3240 0.138 Uiso 1 1 calc R U
H94B H 1.2880 0.3844 0.3818 0.138 Uiso 1 1 calc R U
H94C H 1.1985 0.4385 0.3771 0.138 Uiso 1 1 calc R U
C95A C 1.1913(5) 0.3995(3) 0.5416(2) 0.0815(16) Uani 1 1 d . .
H95A H 1.1816 0.4271 0.5600 0.122 Uiso 1 1 calc R U
H95B H 1.2664 0.4004 0.5237 0.122 Uiso 1 1 calc R U
H95C H 1.1779 0.3590 0.5678 0.122 Uiso 1 1 calc R U
C96A C 0.7538(7) 0.1449(3) 0.6970(2) 0.109(3) Uani 1 1 d . .
H96A H 0.6806 0.1360 0.7178 0.130 Uiso 1 1 calc R U
H96B H 0.8095 0.1278 0.7225 0.130 Uiso 1 1 calc R U
C97A C 0.7926(5) 0.4087(2) 0.58962(18) 0.0659(13) Uani 1 1 d . .
H97A H 0.8575 0.4203 0.5998 0.079 Uiso 1 1 calc R U
H97B H 0.7269 0.4302 0.6006 0.079 Uiso 1 1 calc R U
C98A C 0.9977(4) 0.3609(2) 0.1445(2) 0.0678(13) Uani 1 1 d . .
H98A H 1.0652 0.3714 0.1223 0.081 Uiso 1 1 calc R U
C99 C 0.5716(5) 0.9393(2) -0.3268(2) 0.0723(14) Uani 1 1 d . .
H99 H 0.5707 0.9747 -0.3583 0.087 Uiso 1 1 calc R U
C2A C 0.9679(4) 0.5884(2) 0.0180(2) 0.0681(13) Uani 1 1 d . .
H2A1 H 0.9444 0.5531 0.0495 0.102 Uiso 1 1 calc R U
H2A2 H 1.0131 0.6114 0.0286 0.102 Uiso 1 1 calc R U
H2A3 H 1.0109 0.5758 -0.0092 0.102 Uiso 1 1 calc R U
C3A C 0.8759(5) 0.3019(3) 0.6333(2) 0.0822(17) Uani 1 1 d . .
H3A H 0.9464 0.3174 0.6258 0.099 Uiso 1 1 calc R U
C4A C 1.1101(4) 0.4182(2) 0.4998(2) 0.0667(13) Uani 1 1 d . .
H4A1 H 1.1250 0.4584 0.4722 0.080 Uiso 1 1 calc R U
H4A2 H 1.1170 0.3896 0.4820 0.080 Uiso 1 1 calc R U
C5A C 0.5983(5) 0.7074(2) 0.2157(2) 0.0713(14) Uani 1 1 d . .
C6A C 0.6088(5) 0.6455(2) 0.2290(2) 0.0684(13) Uani 1 1 d . .
H6A H 0.6800 0.6263 0.2288 0.082 Uiso 1 1 calc R U
C7A C 1.0093(5) 0.0826(2) 0.2749(2) 0.0711(14) Uani 1 1 d . .
H7A H 1.0706 0.0554 0.2859 0.085 Uiso 1 1 calc R U
C8A C 0.4933(5) 0.7373(2) 0.21576(19) 0.0690(14) Uani 1 1 d . .
C9A C 0.3995(5) 0.7029(2) 0.22981(19) 0.0677(13) Uani 1 1 d . .
H9A H 0.3285 0.7222 0.2305 0.081 Uiso 1 1 calc R U
C10A C 0.8403(5) 0.1100(2) 0.2324(2) 0.0701(14) Uani 1 1 d . .
H10A H 0.7870 0.1012 0.2153 0.084 Uiso 1 1 calc R U
C11A C 0.9315(5) 0.0702(2) 0.2488(2) 0.0732(15) Uani 1 1 d . .
H11A H 0.9406 0.0346 0.2422 0.088 Uiso 1 1 calc R U
C12A C 0.4882(5) 0.9003(2) -0.3122(2) 0.0710(14) Uani 1 1 d . .
H12A H 0.4291 0.9097 -0.3333 0.085 Uiso 1 1 calc R U
C13A C 0.3819(5) 0.8550(2) 0.1154(2) 0.0693(14) Uani 1 1 d . .
C14A C 0.6838(6) 0.1093(2) 0.6303(2) 0.0870(19) Uani 1 1 d . .
C15A C 0.4791(6) 0.8055(2) 0.2016(2) 0.0806(16) Uani 1 1 d . .
H15A H 0.4089 0.8145 0.2205 0.097 Uiso 1 1 calc R U
H15B H 0.5391 0.8176 0.2147 0.097 Uiso 1 1 calc R U
C16A C 0.2069(4) 0.5065(3) 0.0897(2) 0.0762(15) Uani 1 1 d . .
H16A H 0.2075 0.5382 0.0538 0.114 Uiso 1 1 calc R U
H16B H 0.1317 0.5025 0.1077 0.114 Uiso 1 1 calc R U
H16C H 0.2353 0.4687 0.0868 0.114 Uiso 1 1 calc R U
C17A C 1.0964(5) 0.0501(2) 0.6113(2) 0.0824(17) Uani 1 1 d . .
H17A H 1.0837 0.0339 0.6510 0.099 Uiso 1 1 calc R U
H17B H 1.1092 0.0931 0.5982 0.099 Uiso 1 1 calc R U
C18A C 0.6574(5) 0.9262(2) -0.2947(2) 0.0786(16) Uani 1 1 d . .
H18A H 0.7144 0.9529 -0.3046 0.094 Uiso 1 1 calc R U
C19A C 0.4480(5) 0.0847(3) 0.4934(3) 0.109(2) Uani 1 1 d . .
H19A H 0.4419 0.0489 0.4865 0.164 Uiso 1 1 calc R U
H19B H 0.3807 0.1105 0.4858 0.164 Uiso 1 1 calc R U
H19C H 0.4587 0.0730 0.5311 0.164 Uiso 1 1 calc R U
C20A C 0.9377(5) 0.5408(3) 0.2064(2) 0.0852(17) Uani 1 1 d . .
H20A H 0.9138 0.5714 0.2211 0.128 Uiso 1 1 calc R U
H20B H 1.0100 0.5495 0.1857 0.128 Uiso 1 1 calc R U
H20C H 0.9421 0.5015 0.2359 0.128 Uiso 1 1 calc R U
C21A C 0.4781(5) 0.3327(2) 0.6349(2) 0.0762(15) Uani 1 1 d . .
H21A H 0.4704 0.3065 0.6735 0.091 Uiso 1 1 calc R U
H21B H 0.4662 0.3092 0.6142 0.091 Uiso 1 1 calc R U
C22A C 0.7620(7) 0.2131(3) 0.6700(2) 0.0875(19) Uani 1 1 d . .
C23A C 0.8012(7) 0.7128(4) 0.2024(5) 0.173(5) Uani 1 1 d . .
H23A H 0.8152 0.6893 0.2400 0.208 Uiso 1 1 calc R U
H23B H 0.8065 0.6851 0.1837 0.208 Uiso 1 1 calc R U
C24A C 0.2208(5) 0.8806(4) -0.0778(4) 0.141(4) Uani 1 1 d . .
H24A H 0.2188 0.8367 -0.0593 0.170 Uiso 1 1 calc R U
H24B H 0.2263 0.8914 -0.1170 0.170 Uiso 1 1 calc R U
C25A C 0.3952(5) 0.3858(3) 0.6243(2) 0.0842(16) Uani 1 1 d . .
H25A H 0.4087 0.4092 0.6445 0.126 Uiso 1 1 calc R U
H25B H 0.3209 0.3716 0.6357 0.126 Uiso 1 1 calc R U
H25C H 0.4024 0.4109 0.5859 0.126 Uiso 1 1 calc R U
C26A C 0.7716(5) 0.9210(3) 0.0441(2) 0.0812(15) Uani 1 1 d . .
H26A H 0.8001 0.8789 0.0600 0.097 Uiso 1 1 calc R U
H26B H 0.7550 0.9366 0.0728 0.097 Uiso 1 1 calc R U
C27A C 1.1961(5) 0.0166(3) 0.5926(3) 0.0982(19) Uani 1 1 d . .
H27A H 1.1816 -0.0256 0.6049 0.147 Uiso 1 1 calc R U
H27B H 1.2609 0.0203 0.6075 0.147 Uiso 1 1 calc R U
H27C H 1.2092 0.0338 0.5533 0.147 Uiso 1 1 calc R U
C28A C 0.8552(4) 0.5409(3) 0.1699(2) 0.0764(15) Uani 1 1 d . .
H28A H 0.8587 0.5781 0.1371 0.092 Uiso 1 1 calc R U
H28B H 0.8732 0.5066 0.1589 0.092 Uiso 1 1 calc R U
C29A C 0.2108(5) 0.6329(3) 0.2548(3) 0.0911(18) Uani 1 1 d . .
H29A H 0.2009 0.6611 0.2177 0.109 Uiso 1 1 calc R U
H29B H 0.1990 0.6554 0.2784 0.109 Uiso 1 1 calc R U
C30A C 0.1836(6) 0.8494(4) 0.1280(3) 0.126(3) Uani 1 1 d . .
H30C H 0.1807 0.8356 0.0988 0.151 Uiso 1 1 calc R U
H30D H 0.1727 0.8935 0.1135 0.151 Uiso 1 1 calc R U
C31A C 0.3465(13) 0.9910(4) 0.1974(4) 0.3604(15) Uani 1 1 d D U
H31A H 0.3381 1.0351 0.1831 0.432 Uiso 1 1 calc R U
H31B H 0.3187 0.9763 0.2360 0.432 Uiso 1 1 calc R U
C32A C 0.1294(6) 0.5846(4) 0.2737(4) 0.120(3) Uani 1 1 d . .
H32C H 0.1420 0.5623 0.2502 0.181 Uiso 1 1 calc R U
H32D H 0.0546 0.6030 0.2724 0.181 Uiso 1 1 calc R U
H32E H 0.1390 0.5572 0.3106 0.181 Uiso 1 1 calc R U
C33A C 0.8554(5) 0.9580(3) 0.0005(3) 0.103(2) Uani 1 1 d . .
H33A H 0.8717 0.9418 -0.0275 0.154 Uiso 1 1 calc R U
H33B H 0.9227 0.9567 0.0159 0.154 Uiso 1 1 calc R U
H33C H 0.8258 0.9994 -0.0152 0.154 Uiso 1 1 calc R U
C34A C 1.0561(8) 0.2193(4) 0.6783(4) 0.143(3) Uani 1 1 d . .
H34A H 1.0743 0.2598 0.6646 0.172 Uiso 1 1 calc R U
N5A N 0.8658(17) 0.7707(12) 0.0368(12) 0.92(6) Uani 1 1 d D .
C36A C 0.4880(7) 0.1317(4) 0.6171(4) 0.127(3) Uani 1 1 d . .
H36A H 0.4723 0.0900 0.6253 0.152 Uiso 1 1 calc R U
H36B H 0.5055 0.1523 0.5778 0.152 Uiso 1 1 calc R U
C37A C 1.1282(8) 0.1628(5) 0.7104(4) 0.191(5) Uani 1 1 d . .
H37A H 1.0852 0.1386 0.7437 0.287 Uiso 1 1 calc R U
H37B H 1.1931 0.1753 0.7189 0.287 Uiso 1 1 calc R U
H37C H 1.1512 0.1391 0.6886 0.287 Uiso 1 1 calc R U
C38A C 0.1393(15) 0.9852(5) 0.1703(5) 0.3604(15) Uani 1 1 d D U
C39A C 0.0947(7) 0.8208(6) 0.1752(4) 0.195(6) Uani 1 1 d . .
H39A H 0.1176 0.7790 0.1953 0.292 Uiso 1 1 calc R U
H39B H 0.0252 0.8227 0.1613 0.292 Uiso 1 1 calc R U
H39C H 0.0851 0.8425 0.1991 0.292 Uiso 1 1 calc R U
C40A C 0.440(3) 0.7185(8) 0.4959(8) 0.224(11) Uani 1 1 d D .
C41A C 0.4710(13) 0.9727(4) 0.1926(4) 0.3604(15) Uani 1 1 d D U
H41A H 0.4964 0.9853 0.1538 0.432 Uiso 1 1 calc R U
H41B H 0.4781 0.9285 0.2083 0.432 Uiso 1 1 calc R U
C42A C 0.1980(17) 0.7264(7) 0.4939(5) 0.276(11) Uani 1 1 d D .
H42A H 0.2097 0.7294 0.4563 0.331 Uiso 1 1 calc R U
H42B H 0.1836 0.6844 0.5174 0.331 Uiso 1 1 calc R U
C43A C 0.3893(7) 0.1637(4) 0.6374(5) 0.169(4) Uani 1 1 d . .
H43A H 0.3916 0.1552 0.6754 0.254 Uiso 1 1 calc R U
H43B H 0.3215 0.1496 0.6331 0.254 Uiso 1 1 calc R U
H43C H 0.3913 0.2068 0.6166 0.254 Uiso 1 1 calc R U
C44A C -0.115(3) 0.7730(9) 0.4827(6) 0.244(10) Uani 1 1 d . U
C45A C 0.313(3) 0.7441(9) 0.5088(6) 0.35(2) Uani 1 1 d . .
H45A H 0.3138 0.7882 0.4915 0.424 Uiso 1 1 calc R U
H45B H 0.3019 0.7341 0.5480 0.424 Uiso 1 1 calc R U
C46A C 0.4340(15) 0.6987(5) 0.0796(7) 0.50(3) Uani 1 1 d D .
H46A H 0.4505 0.6611 0.0737 0.596 Uiso 1 1 calc R U
H46B H 0.4248 0.6887 0.1187 0.596 Uiso 1 1 calc R U
C47A C 0.6843(16) 0.9877(13) 0.2078(9) 0.445(9) Uani 1 1 d D U
C48A C 0.2688(15) 0.9681(4) 0.1680(4) 0.3604(15) Uani 1 1 d D .
H48A H 0.2985 0.9824 0.1296 0.432 Uiso 1 1 calc R U
H48B H 0.2783 0.9240 0.1825 0.432 Uiso 1 1 calc R U
C49A C 0.0052(18) 0.7484(10) 0.4813(8) 0.346(17) Uani 1 1 d D U
H49C H 0.0027 0.7046 0.5010 0.415 Uiso 1 1 calc R U
H49D H 0.0294 0.7549 0.4433 0.415 Uiso 1 1 calc R U
N4A N -0.215(2) 0.7911(10) 0.4945(9) 0.320(12) Uani 1 1 d . U
C51A C 0.1166(6) 0.9119(7) -0.0586(8) 0.266(10) Uani 1 1 d . .
H51A H 0.1142 0.9021 -0.0201 0.399 Uiso 1 1 calc R U
H51B H 0.0512 0.8981 -0.0654 0.399 Uiso 1 1 calc R U
H51C H 0.1188 0.9552 -0.0782 0.399 Uiso 1 1 calc R U
C52A C 0.7685(17) 0.7531(9) 0.0489(8) 0.200(7) Uani 1 1 d D .
C53A C 0.236(2) 0.6951(15) 0.0966(13) 0.56(4) Uani 1 1 d D U
C54A C 0.099(2) 0.7661(7) 0.5005(6) 0.60(5) Uani 1 1 d D .
H54A H 0.0808 0.7605 0.5387 0.717 Uiso 1 1 calc R U
H54B H 0.1131 0.8086 0.4790 0.717 Uiso 1 1 calc R U
N6A N 0.1383(17) 0.6799(9) 0.1004(9) 0.319(10) Uani 1 1 d D .
C56A C 0.6609(14) 0.7201(8) 0.0674(9) 0.44(2) Uani 1 1 d D U
H56C H 0.6543 0.7057 0.1070 0.534 Uiso 1 1 calc R U
H56D H 0.6799 0.6839 0.0593 0.534 Uiso 1 1 calc R U
C57A C 0.3288(18) 0.7293(8) 0.0565(8) 0.380(19) Uani 1 1 d D U
H57C H 0.3271 0.7277 0.0210 0.456 Uiso 1 1 calc R U
H57D H 0.3223 0.7716 0.0522 0.456 Uiso 1 1 calc R U
C58A C 0.5285(16) 0.7390(5) 0.0531(5) 0.280(11) Uani 1 1 d D U
H58A H 0.5070 0.7762 0.0594 0.336 Uiso 1 1 calc R U
H58B H 0.5306 0.7500 0.0141 0.336 Uiso 1 1 calc R U
C59A C 0.8781(13) 0.7556(8) 0.1773(8) 0.266(8) Uani 1 1 d . .
H59A H 0.8820 0.7682 0.1383 0.399 Uiso 1 1 calc R U
H59B H 0.9502 0.7386 0.1889 0.399 Uiso 1 1 calc R U
H59C H 0.8565 0.7901 0.1870 0.399 Uiso 1 1 calc R U
C60A C 0.5546(16) 0.9949(5) 0.2173(5) 0.3604(15) Uani 1 1 d D U
H60A H 0.5351 0.9764 0.2567 0.432 Uiso 1 1 calc R U
H60B H 0.5364 1.0383 0.2069 0.432 Uiso 1 1 calc R U
N3A N 0.537(2) 0.6973(9) 0.5058(9) 0.88(6) Uani 1 1 d D .
N1A N 0.0423(14) 0.9776(10) 0.1655(11) 1.38(9) Uani 1 1 d D .
N2A N 0.7189(17) 0.9721(7) 0.2525(10) 0.73(4) Uani 1 1 d D .

loop_
_atom_site_aniso_label
_atom_site_aniso_U_11
_atom_site_aniso_U_22
_atom_site_aniso_U_33
_atom_site_aniso_U_23
_atom_site_aniso_U_13
_atom_site_aniso_U_12
O1 0.0443(14) 0.0311(13) 0.0477(15) -0.0109(11) -0.0043(12) -0.0033(11)
O2 0.0395(14) 0.0408(14) 0.0614(17) -0.0290(13) -0.0013(12) -0.0036(11)
O3 0.0421(15) 0.0442(15) 0.0445(15) -0.0092(12) -0.0053(12) -0.0024(12)
O4 0.0492(16) 0.0443(15) 0.0621(17) -0.0306(14) -0.0038(13) -0.0047(12)
O5 0.0509(16) 0.0602(17) 0.0466(15) -0.0304(14) -0.0057(13) -0.0010(13)
O6 0.0581(17) 0.0553(17) 0.0467(16) -0.0199(13) -0.0056(13) -0.0105(14)
O7 0.0575(17) 0.0382(15) 0.0715(19) -0.0188(14) -0.0229(15) 0.0043(13)
O8 0.0504(17) 0.0536(17) 0.079(2) -0.0234(16) -0.0141(15) -0.0124(14)
O9 0.071(2) 0.074(2) 0.0504(17) -0.0326(16) -0.0150(15) 0.0000(16)
O10 0.0528(18) 0.0429(17) 0.099(3) -0.0038(17) 0.0168(17) -0.0055(14)
O11 0.065(2) 0.090(2) 0.0633(19) -0.0462(18) -0.0202(16) 0.0053(17)
O12 0.096(3) 0.0528(19) 0.0520(18) -0.0170(15) -0.0036(17) 0.0112(18)
O13 0.090(2) 0.069(2) 0.061(2) -0.0283(17) -0.0068(18) 0.0222(19)
O14 0.0562(19) 0.075(2) 0.110(3) -0.065(2) -0.0061(18) 0.0100(16)
O15 0.079(2) 0.0602(19) 0.072(2) -0.0334(17) -0.0058(18) -0.0091(17)
C1A 0.051(2) 0.0319(19) 0.0343(19) -0.0171(16) -0.0058(16) -0.0004(16)
C1B 0.044(2) 0.036(2) 0.039(2) -0.0171(17) 0.0020(16) -0.0031(16)
O18 0.084(2) 0.074(2) 0.080(2) -0.041(2) -0.0079(19) -0.004(2)
O19 0.119(4) 0.076(3) 0.104(3) -0.032(2) 0.051(3) 0.014(3)
C1 0.048(2) 0.0281(18) 0.0362(19) -0.0162(15) -0.0048(16) -0.0033(16)
C2 0.045(2) 0.0333(19) 0.041(2) -0.0180(16) 0.0002(17) -0.0017(16)
C3 0.042(2) 0.038(2) 0.038(2) -0.0182(16) -0.0015(16) -0.0066(16)
C4 0.044(2) 0.0360(19) 0.0329(19) -0.0129(16) -0.0030(15) -0.0044(16)
C5 0.052(2) 0.0277(18) 0.0373(19) -0.0113(15) -0.0062(17) -0.0037(16)
C6 0.052(2) 0.0325(19) 0.044(2) -0.0183(17) -0.0098(18) 0.0007(17)
C7 0.053(2) 0.0312(19) 0.0352(19) -0.0147(16) -0.0034(16) -0.0065(16)
O20 0.097(3) 0.098(3) 0.076(3) -0.036(2) 0.021(2) -0.001(2)
C9 0.049(2) 0.0355(19) 0.0318(18) -0.0140(15) -0.0024(16) -0.0091(17)
C10 0.057(2) 0.0277(18) 0.0343(19) -0.0144(15) -0.0085(17) -0.0008(16)
C11 0.053(2) 0.0281(18) 0.042(2) -0.0148(16) -0.0043(17) -0.0003(16)
C12 0.051(2) 0.0305(19) 0.043(2) -0.0149(16) -0.0030(17) -0.0063(17)
C13 0.063(3) 0.0296(19) 0.041(2) -0.0111(16) -0.0105(19) -0.0061(17)
C14 0.047(2) 0.040(2) 0.0361(19) -0.0181(16) -0.0029(16) -0.0001(17)
C15 0.061(3) 0.042(2) 0.046(2) -0.0223(18) 0.0048(19) -0.0103(19)
C16 0.057(2) 0.035(2) 0.038(2) -0.0139(16) -0.0080(18) -0.0006(17)
C17 0.060(2) 0.0250(18) 0.0362(19) -0.0105(15) -0.0079(18) -0.0011(16)
C18 0.055(2) 0.042(2) 0.046(2) -0.0235(18) -0.0115(19) -0.0001(18)
C19 0.040(2) 0.038(2) 0.043(2) -0.0175(17) -0.0028(16) -0.0020(16)
C20 0.047(2) 0.0336(19) 0.040(2) -0.0134(16) -0.0049(16) -0.0036(16)
C21 0.052(2) 0.039(2) 0.040(2) -0.0157(17) 0.0035(17) -0.0023(18)
C22 0.040(2) 0.040(2) 0.045(2) -0.0198(17) -0.0007(16) -0.0028(16)
C23 0.052(2) 0.041(2) 0.043(2) -0.0227(18) -0.0015(18) -0.0033(18)
C24 0.042(2) 0.045(2) 0.041(2) -0.0150(17) -0.0011(16) -0.0036(17)
C25 0.048(2) 0.037(2) 0.044(2) -0.0144(17) -0.0057(17) -0.0100(17)
C26 0.045(2) 0.0283(18) 0.045(2) -0.0145(16) -0.0055(17) -0.0014(15)
C27 0.057(2) 0.038(2) 0.043(2) -0.0218(17) -0.0058(18) -0.0046(18)
C28 0.064(3) 0.0320(19) 0.040(2) -0.0151(17) -0.0099(19) 0.0022(18)
C29 0.044(2) 0.040(2) 0.056(2) -0.0213(19) 0.0009(18) -0.0022(17)
C30 0.056(2) 0.041(2) 0.042(2) -0.0181(17) -0.0028(18) -0.0087(18)
C31 0.053(2) 0.037(2) 0.045(2) -0.0170(18) -0.0009(18) 0.0058(18)
C32 0.043(2) 0.043(2) 0.060(3) -0.024(2) -0.0040(19) -0.0012(17)
C33 0.061(3) 0.041(2) 0.049(2) -0.0171(19) 0.003(2) 0.0018(19)
O24 0.147(4) 0.099(3) 0.081(3) -0.030(2) -0.013(3) 0.059(3)
C35 0.058(3) 0.032(2) 0.052(2) -0.0135(18) 0.012(2) -0.0013(18)
C36 0.054(2) 0.036(2) 0.053(2) -0.0222(18) -0.0075(19) -0.0005(18)
C37 0.057(2) 0.034(2) 0.042(2) -0.0159(17) -0.0015(18) -0.0029(18)
C38 0.059(3) 0.034(2) 0.049(2) -0.0179(18) -0.0082(19) -0.0057(18)
C39 0.059(3) 0.047(2) 0.053(2) -0.030(2) -0.009(2) -0.0048(19)
C40 0.064(3) 0.0310(19) 0.041(2) -0.0155(17) -0.0110(18) 0.0014(17)
C41 0.062(3) 0.055(3) 0.054(3) -0.033(2) -0.016(2) 0.004(2)
O21 0.115(3) 0.074(3) 0.106(3) -0.041(2) 0.004(3) -0.024(2)
C43 0.057(3) 0.040(2) 0.059(3) -0.024(2) -0.008(2) 0.0053(19)
C44 0.058(2) 0.0304(19) 0.051(2) -0.0174(18) -0.0026(19) -0.0025(17)
C45 0.069(3) 0.035(2) 0.044(2) -0.0114(18) 0.000(2) -0.0034(19)
C46 0.063(3) 0.049(2) 0.044(2) -0.0250(19) -0.001(2) 0.000(2)
C47 0.050(2) 0.034(2) 0.064(3) -0.017(2) 0.011(2) -0.0035(18)
C48 0.074(3) 0.038(2) 0.039(2) -0.0155(18) -0.009(2) -0.004(2)
C49 0.054(2) 0.040(2) 0.058(3) -0.0135(19) -0.005(2) -0.0049(19)
C50 0.067(3) 0.041(2) 0.044(2) -0.0165(18) -0.014(2) 0.001(2)
C51 0.069(3) 0.052(2) 0.046(2) -0.028(2) -0.012(2) 0.004(2)
C52 0.055(3) 0.048(2) 0.063(3) -0.024(2) -0.005(2) -0.001(2)
C53 0.076(3) 0.042(2) 0.063(3) -0.036(2) -0.001(2) 0.000(2)
C54 0.086(3) 0.035(2) 0.048(3) 0.0017(19) 0.016(3) 0.008(2)
C55 0.088(3) 0.038(2) 0.055(3) -0.022(2) -0.007(2) 0.003(2)
C56 0.055(3) 0.065(3) 0.052(2) -0.033(2) -0.001(2) -0.005(2)
C57 0.051(2) 0.053(3) 0.054(3) -0.010(2) -0.008(2) -0.003(2)
C58 0.080(3) 0.042(2) 0.049(2) -0.021(2) 0.002(2) -0.014(2)
C59 0.081(3) 0.046(2) 0.065(3) -0.037(2) 0.003(3) -0.007(2)
C60 0.065(3) 0.052(3) 0.059(3) -0.027(2) -0.005(2) 0.009(2)
C61 0.057(3) 0.054(3) 0.055(3) -0.021(2) 0.000(2) -0.010(2)
C62 0.047(2) 0.047(2) 0.076(3) -0.025(2) -0.008(2) -0.0042(19)
C63 0.060(3) 0.053(3) 0.068(3) -0.031(2) -0.004(2) -0.005(2)
C64 0.098(4) 0.068(3) 0.038(2) -0.027(2) -0.009(2) 0.027(3)
C65 0.102(4) 0.048(3) 0.059(3) -0.035(2) -0.007(3) 0.000(3)
C66 0.063(3) 0.046(2) 0.060(3) -0.011(2) -0.009(2) -0.002(2)
C67 0.103(4) 0.043(2) 0.043(2) -0.008(2) 0.016(3) 0.018(3)
C68 0.062(3) 0.050(2) 0.076(3) -0.035(2) -0.015(2) -0.003(2)
C69 0.076(3) 0.039(2) 0.063(3) -0.029(2) -0.004(2) 0.000(2)
C70 0.092(4) 0.041(2) 0.054(3) -0.014(2) 0.001(3) 0.010(2)
C71 0.069(3) 0.053(3) 0.055(3) -0.012(2) -0.010(2) -0.004(2)
C72 0.073(3) 0.033(2) 0.063(3) -0.009(2) 0.014(2) 0.001(2)
C73 0.054(3) 0.085(3) 0.068(3) -0.050(3) -0.007(2) 0.001(2)
C74 0.046(2) 0.063(3) 0.082(3) -0.015(3) -0.011(2) -0.003(2)
C75 0.090(4) 0.043(3) 0.064(3) -0.005(2) 0.026(3) 0.006(2)
C76 0.108(4) 0.057(3) 0.033(2) -0.018(2) 0.000(2) 0.021(3)
C77 0.084(3) 0.046(2) 0.055(3) -0.012(2) -0.014(2) -0.016(2)
C78 0.129(5) 0.051(3) 0.045(3) -0.006(2) 0.004(3) 0.027(3)
C79 0.108(4) 0.038(2) 0.053(3) -0.013(2) 0.008(3) -0.004(3)
C80 0.089(4) 0.060(3) 0.043(2) -0.029(2) -0.003(2) -0.005(3)
C81A 0.105(4) 0.053(3) 0.059(3) -0.036(2) 0.006(3) -0.004(3)
C82A 0.052(3) 0.083(4) 0.115(4) -0.068(3) -0.017(3) 0.006(3)
C83A 0.126(5) 0.069(3) 0.039(2) -0.020(2) 0.008(3) 0.018(3)
C84A 0.136(5) 0.048(3) 0.040(3) -0.004(2) 0.023(3) 0.027(3)
C85A 0.096(4) 0.061(3) 0.048(3) -0.032(2) -0.004(2) -0.005(3)
C86A 0.051(3) 0.059(3) 0.084(3) -0.031(3) -0.004(2) -0.005(2)
C87A 0.091(3) 0.058(3) 0.046(2) -0.024(2) -0.009(2) -0.001(2)
C88A 0.054(3) 0.052(3) 0.076(3) -0.019(2) -0.011(2) -0.002(2)
C89A 0.061(3) 0.050(3) 0.081(3) -0.020(2) -0.022(2) 0.000(2)
C90 0.068(3) 0.056(3) 0.070(3) -0.031(2) -0.001(2) 0.012(2)
C91A 0.082(3) 0.056(3) 0.066(3) -0.039(2) 0.001(3) 0.003(2)
C92A 0.055(3) 0.062(3) 0.091(4) -0.011(3) 0.008(3) -0.008(2)
C93A 0.136(6) 0.083(4) 0.044(3) -0.026(3) -0.009(3) 0.054(4)
C94A 0.053(3) 0.125(5) 0.149(6) -0.107(5) -0.007(3) -0.008(3)
C95A 0.077(3) 0.096(4) 0.093(4) -0.054(3) -0.037(3) 0.014(3)
C96A 0.181(7) 0.068(4) 0.046(3) -0.013(3) 0.019(4) 0.039(4)
C97A 0.087(3) 0.071(3) 0.048(3) -0.035(2) -0.014(2) 0.017(3)
C98A 0.078(3) 0.062(3) 0.058(3) -0.021(2) 0.012(2) -0.018(3)
C99 0.110(4) 0.043(3) 0.054(3) -0.006(2) -0.014(3) -0.010(3)
C2A 0.057(3) 0.074(3) 0.062(3) -0.012(2) -0.013(2) -0.002(2)
C3A 0.113(4) 0.084(4) 0.046(3) -0.031(3) -0.011(3) 0.034(3)
C4A 0.065(3) 0.079(3) 0.077(3) -0.051(3) -0.021(3) 0.009(2)
C5A 0.098(4) 0.063(3) 0.060(3) -0.032(3) 0.000(3) -0.014(3)
C6A 0.090(4) 0.061(3) 0.060(3) -0.034(2) -0.002(3) -0.002(3)
C7A 0.087(4) 0.051(3) 0.076(3) -0.032(3) -0.003(3) 0.014(3)
C8A 0.112(4) 0.056(3) 0.048(3) -0.032(2) 0.001(3) -0.007(3)
C9A 0.093(4) 0.069(3) 0.052(3) -0.038(2) -0.003(2) 0.005(3)
C10A 0.092(4) 0.061(3) 0.070(3) -0.037(3) 0.000(3) -0.024(3)
C11A 0.107(4) 0.043(3) 0.072(3) -0.030(2) 0.004(3) -0.008(3)
C12A 0.085(4) 0.052(3) 0.065(3) -0.011(2) -0.020(3) 0.007(3)
C13A 0.089(4) 0.064(3) 0.062(3) -0.040(3) 0.010(3) 0.002(3)
C14A 0.111(5) 0.054(3) 0.061(3) -0.005(3) 0.031(3) 0.017(3)
C15A 0.127(5) 0.064(3) 0.057(3) -0.036(3) 0.004(3) -0.003(3)
C16A 0.064(3) 0.099(4) 0.069(3) -0.033(3) -0.008(3) -0.014(3)
C17A 0.117(5) 0.058(3) 0.066(3) -0.026(3) 0.005(3) 0.004(3)
C18A 0.116(4) 0.050(3) 0.062(3) -0.006(2) -0.008(3) -0.033(3)
C19A 0.061(3) 0.073(4) 0.145(6) 0.002(4) 0.017(4) -0.015(3)
C20A 0.083(4) 0.121(5) 0.065(3) -0.045(3) -0.014(3) -0.020(3)
C21A 0.113(5) 0.061(3) 0.051(3) -0.014(2) -0.019(3) -0.011(3)
C22A 0.128(5) 0.072(4) 0.044(3) -0.018(3) 0.007(3) 0.030(4)
C23A 0.097(6) 0.092(6) 0.306(15) -0.070(7) 0.058(7) -0.045(5)
C24A 0.051(3) 0.201(8) 0.269(11) -0.200(9) -0.026(5) 0.023(4)
C25A 0.090(4) 0.078(4) 0.078(4) -0.015(3) -0.036(3) -0.003(3)
C26A 0.083(4) 0.073(4) 0.090(4) -0.034(3) -0.013(3) -0.004(3)
C27A 0.089(4) 0.115(5) 0.107(5) -0.066(4) -0.002(4) 0.004(4)
C28A 0.077(3) 0.103(4) 0.062(3) -0.044(3) -0.013(3) -0.005(3)
C29A 0.100(4) 0.107(5) 0.086(4) -0.056(4) -0.032(3) 0.010(4)
C30A 0.094(5) 0.167(8) 0.099(5) -0.043(5) 0.015(4) -0.006(5)
C31A 0.9159(19) 0.0530(16) 0.0937(17) -0.0348(10) 0.0115(10) -0.0234(10)
C32A 0.095(5) 0.146(7) 0.163(7) -0.097(6) -0.030(5) -0.017(5)
C33A 0.082(4) 0.113(5) 0.116(5) -0.050(4) 0.000(4) -0.008(4)
C34A 0.132(7) 0.104(6) 0.160(8) -0.032(6) -0.010(6) 0.046(6)
N5A 2.00(16) 0.41(5) 0.22(3) -0.15(3) -0.28(6) 0.71(8)
C36A 0.099(5) 0.095(5) 0.158(8) -0.045(5) 0.045(5) 0.009(4)
C37A 0.161(9) 0.191(11) 0.162(9) -0.039(8) 0.001(7) 0.091(8)
C38A 0.9159(19) 0.0530(16) 0.0937(17) -0.0348(10) 0.0115(10) -0.0234(10)
C39A 0.105(6) 0.274(14) 0.126(7) -0.018(8) 0.039(6) 0.007(7)
C40A 0.46(3) 0.103(11) 0.106(9) -0.030(7) -0.042(15) -0.046(14)
C41A 0.9159(19) 0.0530(16) 0.0937(17) -0.0348(10) 0.0115(10) -0.0234(10)
C42A 0.56(3) 0.187(13) 0.129(9) -0.115(10) 0.062(14) -0.132(17)
C43A 0.114(6) 0.141(8) 0.232(11) -0.084(8) 0.052(7) 0.024(5)
C44A 0.46(3) 0.155(15) 0.091(8) -0.009(9) -0.011(14) -0.099(18)
C45A 0.83(7) 0.155(16) 0.090(9) 0.017(9) -0.15(2) -0.20(3)
C46A 1.27(9) 0.045(6) 0.102(9) -0.007(6) 0.02(3) 0.053(19)
C47A 0.853(11) 0.20(2) 0.34(3) -0.054(18) -0.26(3) -0.17(3)
C48A 0.9159(19) 0.0530(16) 0.0937(17) -0.0348(10) 0.0115(10) -0.0234(10)
C49A 0.46(3) 0.26(2) 0.33(3) -0.20(2) 0.27(2) -0.14(2)
N4A 0.52(3) 0.241(17) 0.25(2) -0.149(15) -0.075(19) 0.003(19)
C51A 0.057(5) 0.40(2) 0.54(3) -0.40(2) -0.050(9) 0.045(7)
C52A 0.35(2) 0.154(11) 0.142(12) -0.113(10) -0.027(13) 0.029(13)
C53A 1.13(10) 0.18(2) 0.25(3) -0.09(2) 0.25(5) 0.05(4)
C54A 1.59(14) 0.130(12) 0.103(10) -0.079(10) 0.00(3) -0.18(3)
N6A 0.46(2) 0.214(18) 0.251(19) -0.085(14) -0.116(18) 0.191(17)
C56A 0.74(5) 0.36(3) 0.183(19) -0.16(2) -0.14(3) 0.45(4)
C57A 0.85(6) 0.129(13) 0.206(19) -0.074(13) -0.12(3) -0.09(2)
C58A 0.61(3) 0.084(8) 0.106(8) -0.036(6) -0.015(14) 0.083(13)
C59A 0.226(16) 0.248(18) 0.32(2) -0.090(17) -0.066(15) -0.011(14)
C60A 0.9159(19) 0.0530(16) 0.0937(17) -0.0348(10) 0.0115(10) -0.0234(10)
N3A 2.00(15) 0.161(17) 0.33(3) -0.124(18) 0.62(5) -0.34(4)
N1A 2.00(15) 0.37(3) 0.83(7) 0.17(3) 1.00(9) 0.63(6)
N2A 0.38(2) 0.107(11) 1.67(12) -0.23(3) -0.40(4) 0.030(13)

loop_
_atom_type_symbol
_atom_type_description
_atom_type_scat_dispersion_real
_atom_type_scat_dispersion_imag
_atom_type_scat_source
C C 0.0181 0.0091 'International Tables Vol C Tables 4.2.6.8 and 6.1.1.4'
H H 0.0000 0.0000 'International Tables Vol C Tables 4.2.6.8 and 6.1.1.4'
O O 0.0492 0.0322 'International Tables Vol C Tables 4.2.6.8 and 6.1.1.4'
N N 0.0311 0.0180 'International Tables Vol C Tables 4.2.6.8 and 6.1.1.4'

loop_
_geom_angle_atom_site_label_1
_geom_angle_atom_site_label_2
_geom_angle_atom_site_label_3
_geom_angle
C1A O1 C49 118.4(3)
C3 O2 C32 118.1(3)
C1B O3 C57 118.0(3)
C11 O4 C68 118.5(3)
C18 O5 C56 117.9(3)
C13 O6 C71 119.2(3)
C6 O7 C89A 116.5(3)
C25 O8 C82A 117.4(3)
C50 O9 C28A 117.6(3)
C47 O10 C92A 118.3(3)
C41 O11 C4A 117.9(3)
C76 O12 C21A 118.6(4)
C67 O13 C17A 118.4(4)
C43 O14 C24A 118.4(4)
C59 O15 C26A 118.2(4)
O1 C1A C1 116.4(3)
O1 C1A C7 123.0(3)
C1 C1A C7 120.6(3)
O3 C1B C31 124.0(3)
O3 C1B C2 116.5(3)
C31 C1B C2 119.5(3)
C85A O18 C29A 118.2(4)
C14A O19 C36A 118.2(6)
C1A C1 C12 118.5(3)
C1A C1 C26 121.0(3)
C12 C1 C26 120.5(3)
C29 C2 C1B 119.2(3)
C29 C2 C19 120.4(3)
C1B C2 C19 120.4(3)
O2 C3 C14 124.0(3)
O2 C3 C4 116.1(3)
C14 C3 C4 119.9(3)
C24 C4 C3 118.6(3)
C24 C4 C19 120.2(3)
C3 C4 C19 121.2(3)
C36 C5 C11 118.9(3)
C36 C5 C26 119.8(3)
C11 C5 C26 120.9(3)
C10 C6 C12 120.5(3)
C10 C6 O7 118.1(3)
C12 C6 O7 121.4(3)
C1A C7 C10 120.6(3)
C13A O20 C30A 117.2(5)
C14 C9 C25 118.5(3)
C14 C9 C30 119.9(3)
C25 C9 C30 121.6(3)
C6 C10 C7 118.6(3)
C6 C10 C40 122.2(3)
C7 C10 C40 119.2(3)
O4 C11 C38 124.2(3)
O4 C11 C5 116.0(3)
C38 C11 C5 119.8(4)
C6 C12 C1 121.1(3)
O6 C13 C17 116.0(3)
O6 C13 C45 123.9(4)
C17 C13 C45 120.0(4)
C3 C14 C9 121.4(4)
C16 C15 C58 120.3(4)
C52 C16 C15 118.6(4)
C52 C16 C20 120.0(4)
C15 C16 C20 121.4(4)
C13 C17 C28 118.4(3)
C13 C17 C40 121.7(4)
C28 C17 C40 120.0(4)
O5 C18 C27 116.6(3)
O5 C18 C46 123.7(4)
C27 C18 C46 119.7(4)
C22 C19 C4 121.6(3)
C22 C19 C2 123.6(3)
C4 C19 C2 114.8(3)
C26 C20 C37 124.4(3)
C26 C20 C16 120.7(3)
C37 C20 C16 114.8(3)
C63 C21 C60 118.2(4)
C63 C21 C22 119.8(4)
C60 C21 C22 122.0(4)
C19 C22 C23 121.5(3)
C19 C22 C21 123.5(3)
C23 C22 C21 115.0(3)
C61 C23 C33 118.6(4)
C61 C23 C22 120.2(4)
C33 C23 C22 121.2(3)
C4 C24 C25 121.6(4)
C24 C25 O8 122.3(4)
C24 C25 C9 120.1(3)
O8 C25 C9 117.6(3)
C20 C26 C1 120.7(3)
C20 C26 C5 125.4(3)
C1 C26 C5 113.9(3)
C18 C27 C39 119.2(4)
C18 C27 C30 121.1(4)
C39 C27 C30 119.6(4)
C50 C28 C17 121.7(4)
C2 C29 C47 121.1(4)
C9 C30 C27 110.9(3)
C1B C31 C35 121.5(4)
O2 C32 C62 107.0(3)
C70 C33 C23 120.7(4)
C93A O24 C34A 118.4(6)
C31 C35 C47 118.7(4)
C31 C35 C72 119.9(4)
C47 C35 C72 121.4(4)
C5 C36 C43 120.9(4)
C66 C37 C77 118.1(4)
C66 C37 C20 119.5(4)
C77 C37 C20 122.3(4)
C44 C38 C11 121.3(4)
C41 C39 C27 120.8(4)
C17 C40 C10 111.5(3)
O11 C41 C39 123.6(4)
O11 C41 C51 115.9(4)
C39 C41 C51 120.4(4)
C5A O21 C23A 117.1(5)
O14 C43 C44 116.5(4)
O14 C43 C36 123.2(4)
C44 C43 C36 120.3(4)
C43 C44 C38 118.7(4)
C43 C44 C69 121.6(4)
C38 C44 C69 119.6(4)
C48 C45 C13 121.3(4)
C51 C46 C18 121.4(4)
C29 C47 O10 123.2(4)
C29 C47 C35 120.1(4)
O10 C47 C35 116.7(4)
C50 C48 C45 118.7(4)
C50 C48 C87A 121.8(4)
C45 C48 C87A 119.3(4)
O1 C49 C88A 107.6(3)
O9 C50 C48 117.0(4)
O9 C50 C28 123.2(4)
C48 C50 C28 119.8(4)
C46 C51 C41 118.5(4)
C46 C51 C97A 120.7(4)
C41 C51 C97A 120.7(4)
C16 C52 C90 121.3(4)
C91A C53 C59 118.1(5)
C91A C53 C69 120.6(5)
C59 C53 C69 121.3(4)
C67 C54 C75 118.4(5)
C67 C54 C72 121.6(4)
C75 C54 C72 119.9(5)
C58 C55 C90 119.9(4)
O5 C56 C73 107.7(3)
O3 C57 C74 107.8(3)
C55 C58 C15 120.2(4)
O15 C59 C53 115.9(4)
O15 C59 C65 123.4(5)
C53 C59 C65 120.6(5)
C7A C60 C21 120.7(5)
C23 C61 C98A 120.5(4)
C21 C63 C10A 121.7(5)
C76 C64 C3A 118.0(5)
C76 C64 C97A 121.5(5)
C3A C64 C97A 120.5(6)
C81A C65 C59 121.3(5)
C12A C66 C37 121.1(4)
C78 C67 O13 123.4(6)
C78 C67 C54 120.6(5)
O13 C67 C54 116.0(4)
O4 C68 C86A 108.0(3)
C53 C69 C44 111.6(3)
C33 C70 C79 120.5(5)
O6 C71 C16A 107.6(4)
C54 C72 C35 110.0(3)
C14A C75 C54 121.2(6)
O12 C76 C64 116.3(4)
O12 C76 C83A 122.1(6)
C64 C76 C83A 121.6(5)
C37 C77 C18A 120.5(5)
C67 C78 C84A 120.7(6)
C98A C79 C70 119.3(4)
C6A C80 C85A 118.5(5)
C6A C80 C87A 119.9(5)
C85A C80 C87A 121.4(5)
C65 C81A C13A 118.1(5)
C65 C81A C15A 120.5(5)
C13A C81A C15A 121.3(5)
O8 C82A C94A 108.6(5)
C22A C83A C76 120.9(7)
C14A C84A C78 118.6(5)
C14A C84A C96A 121.6(6)
C78 C84A C96A 119.8(7)
O18 C85A C9A 124.1(5)
O18 C85A C80 116.2(4)
C9A C85A C80 119.6(5)
C48 C87A C80 109.9(4)
O7 C89A C2A 109.2(4)
C52 C90 C55 119.7(4)
C13A C91A C53 121.1(5)
O10 C92A C19A 108.3(4)
C22A C93A O24 116.9(6)
C22A C93A C3A 122.0(6)
O24 C93A C3A 121.1(7)
C22A C96A C84A 112.6(4)
C64 C97A C51 111.2(4)
C79 C98A C61 120.4(4)
C12A C99 C18A 119.9(4)
C64 C3A C93A 119.3(6)
O11 C4A C95A 107.3(4)
C6A C5A C8A 120.5(5)
C6A C5A O21 123.5(5)
C8A C5A O21 116.0(5)
C5A C6A C80 121.7(5)
C11A C7A C60 119.9(5)
C5A C8A C9A 118.1(5)
C5A C8A C15A 121.7(5)
C9A C8A C15A 120.2(5)
C85A C9A C8A 121.6(5)
C11A C10A C63 118.8(5)
C7A C11A C10A 120.7(4)
C99 C12A C66 120.3(5)
O20 C13A C91A 124.0(5)
O20 C13A C81A 115.2(5)
C91A C13A C81A 120.7(5)
C75 C14A O19 123.3(7)
C75 C14A C84A 120.5(5)
O19 C14A C84A 116.2(6)
C81A C15A C8A 113.2(4)
O13 C17A C27A 107.6(5)
C99 C18A C77 120.1(5)
O12 C21A C25A 107.5(4)
C93A C22A C83A 118.1(6)
C93A C22A C96A 119.9(6)
C83A C22A C96A 122.0(7)
C59A C23A O21 108.7(10)
O14 C24A C51A 105.7(5)
O15 C26A C33A 107.1(5)
O9 C28A C20A 108.9(4)
O18 C29A C32A 108.3(6)
O20 C30A C39A 105.8(7)
C41A C31A C48A 117.6(8)
O24 C34A C37A 105.5(9)
O19 C36A C43A 106.8(8)
N1A C38A C48A 152.4(13)
N3A C40A C45A 156(2)
C31A C41A C60A 121.8(8)
C54A C42A C45A 113.0(15)
N4A C44A C49A 168(2)
C40A C45A C42A 126(2)
C57A C46A C58A 110.4(12)
N2A C47A C60A 107.1(19)
C38A C48A C31A 121.3(7)
C54A C49A C44A 127.3(15)
N5A C52A C56A 169(3)
N6A C53A C57A 143(3)
C49A C54A C42A 106.9(13)
C52A C56A C58A 134.6(17)
C46A C57A C53A 105.8(18)
C46A C58A C56A 124.6(10)
C41A C60A C47A 126.6(9)

loop_
_geom_bond_atom_site_label_1
_geom_bond_atom_site_label_2
_geom_bond_distance
O1 C1A 1.384(4)
O1 C49 1.424(5)
O2 C3 1.377(4)
O2 C32 1.428(4)
O3 C1B 1.373(4)
O3 C57 1.429(5)
O4 C11 1.370(5)
O4 C68 1.422(5)
O5 C18 1.376(5)
O5 C56 1.425(5)
O6 C13 1.380(5)
O6 C71 1.416(5)
O7 C6 1.397(5)
O7 C89A 1.404(5)
O8 C25 1.386(5)
O8 C82A 1.404(6)
O9 C50 1.382(5)
O9 C28A 1.405(6)
O10 C47 1.386(5)
O10 C92A 1.411(6)
O11 C41 1.380(5)
O11 C4A 1.428(6)
O12 C76 1.376(6)
O12 C21A 1.431(6)
O13 C67 1.389(6)
O13 C17A 1.423(7)
O14 C43 1.380(5)
O14 C24A 1.407(6)
O15 C59 1.377(6)
O15 C26A 1.414(6)
C1A C1 1.387(5)
C1A C7 1.390(5)
C1B C31 1.385(5)
C1B C2 1.398(5)
O18 C85A 1.370(6)
O18 C29A 1.425(7)
O19 C14A 1.387(7)
O19 C36A 1.428(10)
C1 C12 1.394(5)
C1 C26 1.503(5)
C2 C29 1.384(5)
C2 C19 1.511(5)
C3 C14 1.388(5)
C3 C4 1.396(5)
C4 C24 1.384(5)
C4 C19 1.502(5)
C5 C36 1.388(5)
C5 C11 1.394(5)
C5 C26 1.505(5)
C6 C10 1.380(5)
C6 C12 1.391(5)
C7 C10 1.406(5)
O20 C13A 1.385(6)
O20 C30A 1.408(8)
C9 C14 1.391(5)
C9 C25 1.392(5)
C9 C30 1.521(5)
C10 C40 1.517(5)
C11 C38 1.393(5)
C13 C17 1.386(6)
C13 C45 1.400(6)
C15 C16 1.389(5)
C15 C58 1.392(6)
C16 C52 1.370(6)
C16 C20 1.495(5)
C17 C28 1.395(5)
C17 C40 1.508(5)
C18 C27 1.387(6)
C18 C46 1.399(6)
C19 C22 1.333(5)
C20 C26 1.330(5)
C20 C37 1.494(5)
C21 C63 1.378(6)
C21 C60 1.388(6)
C21 C22 1.496(5)
C22 C23 1.496(5)
C23 C61 1.387(6)
C23 C33 1.389(6)
C24 C25 1.386(5)
C27 C39 1.392(6)
C27 C30 1.525(5)
C28 C50 1.394(6)
C29 C47 1.384(6)
C31 C35 1.388(6)
C32 C62 1.505(5)
C33 C70 1.380(6)
O24 C93A 1.390(7)
O24 C34A 1.420(11)
C35 C47 1.395(6)
C35 C72 1.515(6)
C36 C43 1.399(6)
C37 C66 1.384(6)
C37 C77 1.386(6)
C38 C44 1.390(6)
C39 C41 1.391(6)
C41 C51 1.392(6)
O21 C5A 1.391(6)
O21 C23A 1.467(9)
C43 C44 1.384(6)
C44 C69 1.520(5)
C45 C48 1.392(6)
C46 C51 1.388(6)
C48 C50 1.387(6)
C48 C87A 1.515(6)
C49 C88A 1.495(6)
C51 C97A 1.516(6)
C52 C90 1.381(6)
C53 C91A 1.388(7)
C53 C59 1.391(7)
C53 C69 1.514(6)
C54 C67 1.392(8)
C54 C75 1.399(7)
C54 C72 1.504(7)
C55 C58 1.363(6)
C55 C90 1.385(7)
C56 C73 1.490(6)
C57 C74 1.495(6)
C59 C65 1.393(7)
C60 C7A 1.387(6)
C61 C98A 1.390(6)
C63 C10A 1.394(6)
C64 C76 1.382(8)
C64 C3A 1.386(7)
C64 C97A 1.508(7)
C65 C81A 1.380(7)
C66 C12A 1.383(6)
C67 C78 1.386(7)
C68 C86A 1.493(6)
C70 C79 1.382(7)
C71 C16A 1.496(7)
C75 C14A 1.383(8)
C76 C83A 1.410(7)
C77 C18A 1.392(7)
C78 C84A 1.405(8)
C79 C98A 1.377(7)
C80 C6A 1.388(7)
C80 C85A 1.392(7)
C80 C87A 1.521(6)
C81A C13A 1.395(8)
C81A C15A 1.516(7)
C82A C94A 1.497(7)
C83A C22A 1.370(8)
C84A C14A 1.390(9)
C84A C96A 1.523(8)
C85A C9A 1.390(7)
C89A C2A 1.498(6)
C91A C13A 1.388(7)
C92A C19A 1.507(7)
C93A C22A 1.364(10)
C93A C3A 1.436(9)
C95A C4A 1.500(7)
C96A C22A 1.509(8)
C99 C12A 1.361(7)
C99 C18A 1.375(7)
C5A C6A 1.375(7)
C5A C8A 1.388(8)
C7A C11A 1.374(7)
C8A C9A 1.395(7)
C8A C15A 1.518(7)
C10A C11A 1.376(7)
C17A C27A 1.506(8)
C20A C28A 1.498(7)
C21A C25A 1.488(8)
C23A C59A 1.361(15)
C24A C51A 1.521(9)
C26A C33A 1.484(8)
C29A C32A 1.486(9)
C30A C39A 1.516(10)
C31A C41A 1.521(9)
C31A C48A 1.579(8)
C34A C37A 1.537(11)
N5A C52A 1.249(10)
C36A C43A 1.496(9)
C38A N1A 1.240(10)
C38A C48A 1.573(9)
C40A N3A 1.256(10)
C40A C45A 1.62(4)
C41A C60A 1.534(9)
C42A C54A 1.481(10)
C42A C45A 1.65(3)
C44A N4A 1.27(3)
C44A C49A 1.51(3)
C46A C57A 1.485(10)
C46A C58A 1.485(10)
C47A N2A 1.227(10)
C47A C60A 1.554(10)
C49A C54A 1.479(10)
C52A C56A 1.516(10)
C53A N6A 1.251(10)
C53A C57A 1.497(10)
C56A C58A 1.673(17)
